data_4069096
loop_
_publ_author_name
'Curley, John J.'
'Kitiachvili, Kristina D.'
'Waterman, Rory'
'Hillhouse, Gregory L.'

_publ_section_title
;
 Sequential Insertion Reactions of Carbon Monoxide and Ethylene into the
 Ni&#x2212;C Bond of a Cationic Nickel(II) Alkyl Complex
;
_journal_issue 8
_journal_name_full Organometallics
_journal_page_first 2568
_journal_paper_doi 10.1021/om900023y
_journal_volume 28
_journal_year 2009
_chemical_formula_sum 'C24 H50 Ni O P2'
_chemical_formula_weight 475.29
_chemical_name_common (dtbpe)Ni(C{O}CH(C(CH3)3))
_chemical_name_systematic
;
  ?
;
_space_group_IT_number 14
_symmetry_space_group_name_Hall '-P 2yn'
_symmetry_space_group_name_H-M 'P 1 21/n 1'
_atom_sites_solution_hydrogens geom
_atom_sites_solution_primary direct
_atom_sites_solution_secondary difmap
_audit_creation_method SHELXL-97
_cell_angle_alpha 90.00
_cell_angle_beta 93.644(2)
_cell_angle_gamma 90.00
_cell_formula_units_Z 4
_cell_length_a 13.0663(10)
_cell_length_b 11.7101(9)
_cell_length_c 17.4885(14)
_cell_measurement_temperature 100(2)
_cell_volume 2670.5(4)
_computing_structure_refinement 'SHELXL-97 (Sheldrick, 1997)'
_computing_structure_solution 'SHELXS-97 (Sheldrick, 1990)'
_diffrn_ambient_temperature 100(2)
_diffrn_measured_fraction_theta_full 0.998
_diffrn_measured_fraction_theta_max 0.942
_diffrn_radiation_monochromator graphite
_diffrn_radiation_source 'fine-focus sealed tube'
_diffrn_radiation_type MoK\a
_diffrn_radiation_wavelength 0.71073
_diffrn_reflns_av_R_equivalents 0.0436
_diffrn_reflns_av_sigmaI/netI 0.0628
_diffrn_reflns_limit_h_max 16
_diffrn_reflns_limit_h_min -17
_diffrn_reflns_limit_k_max 15
_diffrn_reflns_limit_k_min -15
_diffrn_reflns_limit_l_max 18
_diffrn_reflns_limit_l_min -22
_diffrn_reflns_number 15923
_diffrn_reflns_theta_full 25.00
_diffrn_reflns_theta_max 28.35
_diffrn_reflns_theta_min 2.09
_exptl_absorpt_coefficient_mu 0.858
_exptl_absorpt_correction_T_max 0.9191
_exptl_absorpt_correction_T_min 0.8141
_exptl_absorpt_correction_type empirical
_exptl_absorpt_process_details 'semi-empirical from psi scans'
_exptl_crystal_colour yellow
_exptl_crystal_density_diffrn 1.182
_exptl_crystal_density_method 'not measured'
_exptl_crystal_description monoclinic
_exptl_crystal_F_000 1040
_exptl_crystal_size_max 0.25
_exptl_crystal_size_mid 0.21
_exptl_crystal_size_min 0.10
_refine_diff_density_max 0.933
_refine_diff_density_min -0.309
_refine_diff_density_rms 0.084
_refine_ls_extinction_method none
_refine_ls_goodness_of_fit_ref 1.049
_refine_ls_hydrogen_treatment constr
_refine_ls_matrix_type full
_refine_ls_number_parameters 253
_refine_ls_number_reflns 6293
_refine_ls_number_restraints 0
_refine_ls_restrained_S_all 1.049
_refine_ls_R_factor_all 0.0579
_refine_ls_R_factor_gt 0.0452
_refine_ls_shift/su_max 0.002
_refine_ls_shift/su_mean 0.000
_refine_ls_structure_factor_coef Fsqd
_refine_ls_weighting_details 'calc w=1/[\s^2^(Fo^2^)+(0.0403P)^2^+0.0000P] where P=(Fo^2^+2Fc^2^)/3'
_refine_ls_weighting_scheme calc
_refine_ls_wR_factor_gt 0.0964
_refine_ls_wR_factor_ref 0.1012
_reflns_number_gt 5222
_reflns_number_total 6293
_reflns_threshold_expression >2sigma(I)
_cod_data_source_file om900023y_si_002.cif
_cod_data_source_block ketene
_cod_original_sg_symbol_H-M P21/n
_cod_original_formula_sum 'C24 H50 Ni1 O P2'
_cod_database_code 4069096

loop_
_symmetry_equiv_pos_as_xyz
'x, y, z'
'-x+1/2, y+1/2, -z+1/2'
'-x, -y, -z'
'x-1/2, -y-1/2, z-1/2'

loop_
_atom_site_label
_atom_site_type_symbol
_atom_site_fract_x
_atom_site_fract_y
_atom_site_fract_z
_atom_site_U_iso_or_equiv
_atom_site_adp_type
_atom_site_occupancy
_atom_site_symmetry_multiplicity
_atom_site_calc_flag
_atom_site_refinement_flags
Ni1 Ni 0.05977(2) 0.26908(3) 0.133172(17) 0.01383(9) Uani 1 1 d .
P2 P -0.08175(4) 0.17555(5) 0.15809(3) 0.01397(14) Uani 1 1 d .
P1 P 0.03397(5) 0.39971(5) 0.21558(3) 0.01402(14) Uani 1 1 d .
O1 O 0.13010(13) 0.19946(15) 0.05541(10) 0.0205(4) Uani 1 1 d .
C120 C 0.12083(18) 0.3961(2) 0.30567(13) 0.0182(5) Uani 1 1 d .
C10 C 0.17958(18) 0.2882(2) 0.08210(14) 0.0175(5) Uani 1 1 d .
C12 C 0.34458(18) 0.3175(2) 0.01259(14) 0.0188(5) Uani 1 1 d .
C2 C -0.13086(18) 0.2483(2) 0.24247(13) 0.0159(5) Uani 1 1 d .
H2A H -0.2052 0.2448 0.2392 0.019 Uiso 1 1 calc R
H2B H -0.1062 0.2086 0.2887 0.019 Uiso 1 1 calc R
C110 C 0.02374(19) 0.5516(2) 0.17821(14) 0.0199(5) Uani 1 1 d .
C22 C -0.06188(18) 0.0233(2) 0.19036(14) 0.0175(5) Uani 1 1 d .
C123 C 0.44947(19) 0.2954(2) 0.05462(15) 0.0264(6) Uani 1 1 d .
H53A H 0.4445 0.2314 0.0884 0.040 Uiso 1 1 calc R
H53B H 0.4704 0.3618 0.0838 0.040 Uiso 1 1 calc R
H53C H 0.4991 0.2794 0.0179 0.040 Uiso 1 1 calc R
C21 C -0.18826(18) 0.1822(2) 0.08053(14) 0.0192(5) Uani 1 1 d .
C1203 C 0.09977(19) 0.2844(2) 0.34707(14) 0.0231(6) Uani 1 1 d .
H12A H 0.1430 0.2799 0.3934 0.035 Uiso 1 1 calc R
H12B H 0.1138 0.2211 0.3145 0.035 Uiso 1 1 calc R
H12C H 0.0292 0.2822 0.3593 0.035 Uiso 1 1 calc R
C11 C 0.26647(18) 0.3444(2) 0.07043(14) 0.0212(5) Uani 1 1 d .
H4A H 0.2806 0.4075 0.1016 0.025 Uiso 1 1 calc R
C1 C -0.09684(17) 0.3739(2) 0.24775(13) 0.0150(5) Uani 1 1 d .
H1A H -0.0990 0.3991 0.3005 0.018 Uiso 1 1 calc R
H1B H -0.1453 0.4199 0.2168 0.018 Uiso 1 1 calc R
C213 C -0.28312(19) 0.1105(2) 0.09376(15) 0.0270(6) Uani 1 1 d .
H21A H -0.3326 0.1198 0.0512 0.040 Uiso 1 1 calc R
H21B H -0.3124 0.1350 0.1400 0.040 Uiso 1 1 calc R
H21C H -0.2640 0.0315 0.0984 0.040 Uiso 1 1 calc R
C1103 C -0.0386(2) 0.6322(2) 0.22640(15) 0.0266(6) Uani 1 1 d .
H11A H -0.0403 0.7069 0.2038 0.040 Uiso 1 1 calc R
H11B H -0.0073 0.6365 0.2775 0.040 Uiso 1 1 calc R
H11C H -0.1073 0.6036 0.2281 0.040 Uiso 1 1 calc R
C122 C 0.3137(2) 0.2126(2) -0.03549(15) 0.0277(6) Uani 1 1 d .
H52A H 0.3071 0.1480 -0.0024 0.042 Uiso 1 1 calc R
H52B H 0.3654 0.1972 -0.0708 0.042 Uiso 1 1 calc R
H52C H 0.2494 0.2268 -0.0635 0.042 Uiso 1 1 calc R
C1102 C 0.1305(2) 0.6032(2) 0.16972(16) 0.0289(6) Uani 1 1 d .
H11D H 0.1234 0.6799 0.1507 0.043 Uiso 1 1 calc R
H11E H 0.1667 0.5580 0.1344 0.043 Uiso 1 1 calc R
H11F H 0.1681 0.6039 0.2187 0.043 Uiso 1 1 calc R
C212 C -0.1449(2) 0.1478(3) 0.00496(14) 0.0273(6) Uani 1 1 d .
H21D H -0.1983 0.1507 -0.0353 0.041 Uiso 1 1 calc R
H21E H -0.1181 0.0716 0.0091 0.041 Uiso 1 1 calc R
H21F H -0.0909 0.1995 -0.0065 0.041 Uiso 1 1 calc R
C1202 C 0.23197(18) 0.3920(2) 0.28297(15) 0.0245(6) Uani 1 1 d .
H12D H 0.2774 0.3900 0.3283 0.037 Uiso 1 1 calc R
H12E H 0.2462 0.4586 0.2534 0.037 Uiso 1 1 calc R
H12F H 0.2421 0.3248 0.2529 0.037 Uiso 1 1 calc R
C121 C 0.3553(2) 0.4196(2) -0.04045(15) 0.0274(6) Uani 1 1 d .
H51A H 0.2904 0.4350 -0.0674 0.041 Uiso 1 1 calc R
H51B H 0.4054 0.4028 -0.0767 0.041 Uiso 1 1 calc R
H51C H 0.3767 0.4853 -0.0107 0.041 Uiso 1 1 calc R
C223 C 0.03154(18) 0.0241(2) 0.24832(15) 0.0229(6) Uani 1 1 d .
H22A H 0.0448 -0.0520 0.2667 0.034 Uiso 1 1 calc R
H22B H 0.0178 0.0729 0.2906 0.034 Uiso 1 1 calc R
H22C H 0.0903 0.0522 0.2239 0.034 Uiso 1 1 calc R
C222 C -0.0337(2) -0.0480(2) 0.12157(15) 0.0275(6) Uani 1 1 d .
H22D H -0.0233 -0.1260 0.1371 0.041 Uiso 1 1 calc R
H22E H 0.0281 -0.0187 0.1021 0.041 Uiso 1 1 calc R
H22F H -0.0883 -0.0442 0.0822 0.041 Uiso 1 1 calc R
C1201 C 0.1075(2) 0.4948(2) 0.36144(15) 0.0282(6) Uani 1 1 d .
H12G H 0.1547 0.4858 0.4054 0.042 Uiso 1 1 calc R
H12H H 0.0386 0.4949 0.3775 0.042 Uiso 1 1 calc R
H12I H 0.1209 0.5658 0.3365 0.042 Uiso 1 1 calc R
C221 C -0.15069(19) -0.0311(2) 0.23018(15) 0.0231(6) Uani 1 1 d .
H22G H -0.1331 -0.1081 0.2444 0.035 Uiso 1 1 calc R
H22H H -0.2110 -0.0313 0.1959 0.035 Uiso 1 1 calc R
H22I H -0.1637 0.0121 0.2752 0.035 Uiso 1 1 calc R
C211 C -0.2214(2) 0.3074(2) 0.07354(16) 0.0282(6) Uani 1 1 d .
H21G H -0.2760 0.3145 0.0344 0.042 Uiso 1 1 calc R
H21H H -0.1642 0.3532 0.0602 0.042 Uiso 1 1 calc R
H21I H -0.2447 0.3330 0.1216 0.042 Uiso 1 1 calc R
C1101 C -0.0303(2) 0.5443(2) 0.09836(14) 0.0271(6) Uani 1 1 d .
H11G H -0.0374 0.6196 0.0769 0.041 Uiso 1 1 calc R
H11H H -0.0970 0.5109 0.1019 0.041 Uiso 1 1 calc R
H11I H 0.0094 0.4978 0.0661 0.041 Uiso 1 1 calc R

loop_
_atom_site_aniso_label
_atom_site_aniso_U_11
_atom_site_aniso_U_22
_atom_site_aniso_U_33
_atom_site_aniso_U_23
_atom_site_aniso_U_13
_atom_site_aniso_U_12
Ni1 0.01319(16) 0.01264(16) 0.01589(16) -0.00162(12) 0.00271(11) -0.00116(12)
P2 0.0128(3) 0.0127(3) 0.0165(3) -0.0013(2) 0.0015(2) -0.0004(2)
P1 0.0142(3) 0.0128(3) 0.0151(3) -0.0011(2) 0.0012(2) -0.0010(2)
O1 0.0197(9) 0.0190(10) 0.0237(9) -0.0072(7) 0.0085(7) -0.0045(7)
C120 0.0169(12) 0.0208(14) 0.0164(12) -0.0029(10) -0.0023(9) -0.0020(10)
C10 0.0174(12) 0.0178(13) 0.0176(12) -0.0022(9) 0.0039(9) 0.0007(10)
C12 0.0175(12) 0.0169(13) 0.0223(13) 0.0003(10) 0.0035(10) -0.0026(10)
C2 0.0144(12) 0.0157(13) 0.0181(12) -0.0004(9) 0.0044(9) 0.0003(9)
C110 0.0238(13) 0.0121(13) 0.0241(13) 0.0017(10) 0.0026(10) -0.0020(10)
C22 0.0175(12) 0.0119(12) 0.0237(13) 0.0018(9) 0.0057(10) 0.0005(9)
C123 0.0231(14) 0.0299(17) 0.0263(15) 0.0014(11) 0.0034(11) -0.0002(11)
C21 0.0166(12) 0.0220(14) 0.0189(13) -0.0026(10) -0.0013(10) -0.0005(10)
C1203 0.0188(13) 0.0284(15) 0.0216(13) 0.0036(11) -0.0038(10) -0.0027(11)
C11 0.0210(13) 0.0195(14) 0.0232(13) -0.0050(10) 0.0036(10) -0.0027(10)
C1 0.0127(11) 0.0154(12) 0.0170(12) -0.0009(9) 0.0007(9) 0.0011(9)
C213 0.0203(14) 0.0315(16) 0.0285(15) -0.0052(12) -0.0028(11) -0.0035(11)
C1103 0.0379(16) 0.0129(13) 0.0293(15) 0.0001(11) 0.0057(12) 0.0030(11)
C122 0.0292(15) 0.0283(16) 0.0269(15) -0.0079(11) 0.0128(12) -0.0068(12)
C1102 0.0304(15) 0.0175(14) 0.0395(17) 0.0045(12) 0.0085(12) -0.0044(11)
C212 0.0272(15) 0.0340(17) 0.0209(14) -0.0049(11) 0.0016(11) -0.0016(12)
C1202 0.0179(13) 0.0272(16) 0.0278(15) 0.0027(11) -0.0040(11) -0.0043(11)
C121 0.0249(14) 0.0229(15) 0.0349(16) 0.0074(12) 0.0065(12) 0.0018(11)
C223 0.0184(13) 0.0161(14) 0.0343(15) 0.0052(11) 0.0026(11) 0.0023(10)
C222 0.0361(16) 0.0138(14) 0.0338(16) -0.0031(11) 0.0125(12) 0.0020(11)
C1201 0.0353(16) 0.0281(16) 0.0205(14) -0.0067(11) -0.0026(11) -0.0021(12)
C221 0.0222(13) 0.0176(14) 0.0297(15) 0.0028(11) 0.0040(11) -0.0034(10)
C211 0.0307(15) 0.0229(15) 0.0293(15) -0.0009(11) -0.0125(12) 0.0043(12)
C1101 0.0386(17) 0.0190(15) 0.0235(14) 0.0041(11) 0.0007(12) 0.0034(12)

loop_
_atom_type_symbol
_atom_type_description
_atom_type_scat_dispersion_real
_atom_type_scat_dispersion_imag
_atom_type_scat_source
C C 0.0033 0.0016 'International Tables Vol C Tables 4.2.6.8 and 6.1.1.4'
H H 0.0000 0.0000 'International Tables Vol C Tables 4.2.6.8 and 6.1.1.4'
O O 0.0106 0.0060 'International Tables Vol C Tables 4.2.6.8 and 6.1.1.4'
P P 0.1023 0.0942 'International Tables Vol C Tables 4.2.6.8 and 6.1.1.4'
Ni Ni 0.3393 1.1124 'International Tables Vol C Tables 4.2.6.8 and 6.1.1.4'

loop_
_geom_angle_atom_site_label_1
_geom_angle_atom_site_label_2
_geom_angle_atom_site_label_3
_geom_angle
C10 Ni1 O1 40.51(9)
C10 Ni1 P1 114.17(8)
O1 Ni1 P1 154.59(6)
C10 Ni1 P2 152.86(8)
O1 Ni1 P2 112.40(5)
P1 Ni1 P2 92.96(2)
C2 P2 C21 106.09(11)
C2 P2 C22 104.17(11)
C21 P2 C22 109.68(11)
C2 P2 Ni1 105.35(8)
C21 P2 Ni1 115.19(8)
C22 P2 Ni1 115.21(8)
C1 P1 C120 105.08(11)
C1 P1 C110 102.16(11)
C120 P1 C110 109.58(11)
C1 P1 Ni1 105.94(8)
C120 P1 Ni1 115.74(8)
C110 P1 Ni1 116.63(8)
C10 O1 Ni1 69.28(12)
C1203 C120 C1201 108.3(2)
C1203 C120 C1202 107.4(2)
C1201 C120 C1202 109.7(2)
C1203 C120 P1 107.39(16)
C1201 C120 P1 115.43(18)
C1202 C120 P1 108.36(16)
O1 C10 C11 138.4(2)
O1 C10 Ni1 70.21(12)
C11 C10 Ni1 151.4(2)
C11 C12 C121 109.6(2)
C11 C12 C122 111.6(2)
C121 C12 C122 109.1(2)
C11 C12 C123 109.5(2)
C121 C12 C123 108.0(2)
C122 C12 C123 108.9(2)
C1 C2 P2 111.97(15)
C1101 C110 C1103 107.8(2)
C1101 C110 C1102 107.7(2)
C1103 C110 C1102 109.2(2)
C1101 C110 P1 106.32(17)
C1103 C110 P1 114.57(17)
C1102 C110 P1 110.94(17)
C222 C22 C221 111.0(2)
C222 C22 C223 107.6(2)
C221 C22 C223 107.2(2)
C222 C22 P2 108.48(17)
C221 C22 P2 115.86(17)
C223 C22 P2 106.26(16)
C212 C21 C213 109.6(2)
C212 C21 C211 107.6(2)
C213 C21 C211 108.1(2)
C212 C21 P2 108.36(17)
C213 C21 P2 115.97(18)
C211 C21 P2 106.83(17)
C10 C11 C12 127.9(2)
C2 C1 P1 113.92(16)

loop_
_geom_bond_atom_site_label_1
_geom_bond_atom_site_label_2
_geom_bond_distance
Ni1 C10 1.864(2)
Ni1 O1 1.8756(16)
Ni1 P1 2.1430(7)
Ni1 P2 2.2162(7)
P2 C2 1.854(2)
P2 C21 1.882(2)
P2 C22 1.883(2)
P1 C1 1.858(2)
P1 C120 1.883(2)
P1 C110 1.897(3)
O1 C10 1.295(3)
C120 C1203 1.528(3)
C120 C1201 1.530(3)
C120 C1202 1.530(3)
C10 C11 1.339(3)
C12 C11 1.515(3)
C12 C121 1.525(3)
C12 C122 1.528(3)
C12 C123 1.535(3)
C2 C1 1.538(3)
C110 C1101 1.527(3)
C110 C1103 1.534(3)
C110 C1102 1.536(3)
C22 C222 1.528(3)
C22 C221 1.529(3)
C22 C223 1.536(3)
C21 C212 1.525(3)
C21 C213 1.527(3)
C21 C211 1.531(4)

loop_
_geom_torsion_atom_site_label_1
_geom_torsion_atom_site_label_2
_geom_torsion_atom_site_label_3
_geom_torsion_atom_site_label_4
_geom_torsion
C10 Ni1 P2 C2 170.98(19)
O1 Ni1 P2 C2 173.96(10)
P1 Ni1 P2 C2 -7.66(8)
C10 Ni1 P2 C21 -72.5(2)
O1 Ni1 P2 C21 -69.51(11)
P1 Ni1 P2 C21 108.87(9)
C10 Ni1 P2 C22 56.78(19)
O1 Ni1 P2 C22 59.76(11)
P1 Ni1 P2 C22 -121.86(9)
C10 Ni1 P1 C1 172.02(11)
O1 Ni1 P1 C1 167.85(15)
P2 Ni1 P1 C1 -8.66(8)
C10 Ni1 P1 C120 -71.99(12)
O1 Ni1 P1 C120 -76.16(16)
P2 Ni1 P1 C120 107.33(9)
C10 Ni1 P1 C110 59.17(12)
O1 Ni1 P1 C110 55.00(17)
P2 Ni1 P1 C110 -121.51(9)
P1 Ni1 O1 C10 5.9(2)
P2 Ni1 O1 C10 -177.91(13)
C1 P1 C120 C1203 52.78(19)
C110 P1 C120 C1203 161.90(16)
Ni1 P1 C120 C1203 -63.69(17)
C1 P1 C120 C1201 -68.1(2)
C110 P1 C120 C1201 41.1(2)
Ni1 P1 C120 C1201 175.47(15)
C1 P1 C120 C1202 168.50(17)
C110 P1 C120 C1202 -82.38(19)
Ni1 P1 C120 C1202 52.03(19)
Ni1 O1 C10 C11 179.8(4)
P1 Ni1 C10 O1 -177.25(11)
P2 Ni1 C10 O1 4.2(3)
O1 Ni1 C10 C11 -179.7(5)
P1 Ni1 C10 C11 3.1(5)
P2 Ni1 C10 C11 -175.4(3)
C21 P2 C2 C1 -96.28(18)
C22 P2 C2 C1 147.97(17)
Ni1 P2 C2 C1 26.30(18)
C1 P1 C110 C1101 -79.40(18)
C120 P1 C110 C1101 169.55(16)
Ni1 P1 C110 C1101 35.58(19)
C1 P1 C110 C1103 39.6(2)
C120 P1 C110 C1103 -71.5(2)
Ni1 P1 C110 C1103 154.56(16)
C1 P1 C110 C1102 163.78(17)
C120 P1 C110 C1102 52.7(2)
Ni1 P1 C110 C1102 -81.24(18)
C2 P2 C22 C222 173.12(17)
C21 P2 C22 C222 59.92(19)
Ni1 P2 C22 C222 -72.00(18)
C2 P2 C22 C221 47.5(2)
C21 P2 C22 C221 -65.7(2)
Ni1 P2 C22 C221 162.40(15)
C2 P2 C22 C223 -71.45(17)
C21 P2 C22 C223 175.36(15)
Ni1 P2 C22 C223 43.43(17)
C2 P2 C21 C212 167.60(18)
C22 P2 C21 C212 -80.45(19)
Ni1 P2 C21 C212 51.5(2)
C2 P2 C21 C213 -68.7(2)
C22 P2 C21 C213 43.3(2)
Ni1 P2 C21 C213 175.23(16)
C2 P2 C21 C211 51.92(19)
C22 P2 C21 C211 163.87(16)
Ni1 P2 C21 C211 -64.19(18)
O1 C10 C11 C12 1.0(5)
Ni1 C10 C11 C12 -179.4(3)
C121 C12 C11 C10 121.0(3)
C122 C12 C11 C10 0.1(4)
C123 C12 C11 C10 -120.6(3)
P2 C2 C1 P1 -35.6(2)
C120 P1 C1 C2 -95.18(18)
C110 P1 C1 C2 150.42(17)
Ni1 P1 C1 C2 27.84(18)
